data_4303044
loop_
_publ_author_name
'Brendan J. Liddle'
'Daniel Hall'
'Sergey V. Lindeman'
'Mark D. Smith'
'James R. Gardinier'

_publ_section_title
;
Manipulating Self-Assembly in Silver(I) Complexes of
1,3-Di-N-pyrazolylorganyls
;
_journal_name_full 'Inorganic Chemistry'
_journal_page_first 8404
_journal_page_last 8414
_journal_paper_doi 10.1021/ic900982m
_journal_volume 48
_journal_year 2009
_chemical_formula_sum 'C22 H30 Ag2 B2 F8 N10'
_chemical_formula_weight 823.92
_chemical_name_systematic
; 
 ? 
;
_space_group_IT_number 14
_symmetry_cell_setting monoclinic
_symmetry_space_group_name_Hall '-P 2yn'
_symmetry_space_group_name_H-M 'P 1 21/n 1'
_atom_sites_solution_hydrogens geom
_atom_sites_solution_primary direct
_atom_sites_solution_secondary difmap
_audit_creation_method SHELXL-97
_cell_angle_alpha 90.00
_cell_angle_beta 91.2570(10)
_cell_angle_gamma 90.00
_cell_formula_units_Z 2
_cell_length_a 10.5138(11)
_cell_length_b 7.1001(8)
_cell_length_c 20.081(2)
_cell_measurement_reflns_used 6357
_cell_measurement_temperature 100(2)
_cell_measurement_theta_max 31.5
_cell_measurement_theta_min 3
_cell_volume 1498.7(3)
_computing_cell_refinement 'SAINT v7.23A (Bruker, 2005)'
_computing_data_collection 'APEX2 v1.0-27 (Bruker, 2005)'
_computing_data_reduction 'SADABS-2004/1 (Bruker, 2005)'
_computing_molecular_graphics 'XP v5.1 (Bruker, 1998)'
_computing_publication_material 'XCIF v6.12 (Bruker, 2001)'
_computing_structure_refinement 'SHELXL-97 (Sheldrick, 1997)'
_computing_structure_solution 'SHELXS-97 (Sheldrick, 1990)'
_diffrn_ambient_temperature 100(2)
_diffrn_measured_fraction_theta_full 0.998
_diffrn_measured_fraction_theta_max 0.943
_diffrn_measurement_device_type 'Bruker APEX2 CCD detector'
_diffrn_measurement_method 'omega scan'
_diffrn_radiation_monochromator graphite
_diffrn_radiation_source 'fine-focus sealed tube'
_diffrn_radiation_type MoK\a
_diffrn_radiation_wavelength 0.71073
_diffrn_reflns_av_R_equivalents 0.0277
_diffrn_reflns_av_sigmaI/netI 0.0211
_diffrn_reflns_limit_h_max 15
_diffrn_reflns_limit_h_min -15
_diffrn_reflns_limit_k_max 10
_diffrn_reflns_limit_k_min 0
_diffrn_reflns_limit_l_max 28
_diffrn_reflns_limit_l_min 0
_diffrn_reflns_number 24017
_diffrn_reflns_theta_full 25.00
_diffrn_reflns_theta_max 31.96
_diffrn_reflns_theta_min 2.03
_exptl_absorpt_coefficient_mu 1.390
_exptl_absorpt_correction_T_max 0.847
_exptl_absorpt_correction_T_min 0.564
_exptl_absorpt_correction_type multi-scan
_exptl_absorpt_process_details
;
 SADABS. Program for empirical absorption correction of
 area-detector data. University of Goetingen. Germany. 
 Sheldrick, G. M. 1996
;
_exptl_crystal_colour colourless
_exptl_crystal_density_diffrn 1.826
_exptl_crystal_density_method 'not measured'
_exptl_crystal_description prism
_exptl_crystal_F_000 816
_exptl_crystal_size_max 0.45
_exptl_crystal_size_mid 0.35
_exptl_crystal_size_min 0.12
_refine_diff_density_max 0.772
_refine_diff_density_min -0.849
_refine_diff_density_rms 0.075
_refine_ls_extinction_method none
_refine_ls_goodness_of_fit_ref 1.046
_refine_ls_hydrogen_treatment constr
_refine_ls_matrix_type full
_refine_ls_number_parameters 199
_refine_ls_number_reflns 4885
_refine_ls_number_restraints 0
_refine_ls_restrained_S_all 1.046
_refine_ls_R_factor_all 0.0288
_refine_ls_R_factor_gt 0.0254
_refine_ls_shift/su_max 0.003
_refine_ls_shift/su_mean 0.000
_refine_ls_structure_factor_coef Fsqd
_refine_ls_weighting_details 'calc w=1/[\s^2^(Fo^2^)+(0.0298P)^2^+0.8778P] where P=(Fo^2^+2Fc^2^)/3'
_refine_ls_weighting_scheme calc
_refine_ls_wR_factor_gt 0.0632
_refine_ls_wR_factor_ref 0.0645
_reflns_number_gt 4390
_reflns_number_total 4885
_reflns_threshold_expression >2sigma(I)
_cod_data_source_file ic900982m_si_001_2.cif
_cod_data_source_block 1_CH3CN
_cod_database_code 4303044

loop_
_symmetry_equiv_pos_as_xyz
'x, y, z'
'-x+1/2, y+1/2, -z+1/2'
'-x, -y, -z'
'x-1/2, -y-1/2, z-1/2'

loop_
_atom_site_label
_atom_site_type_symbol
_atom_site_fract_x
_atom_site_fract_y
_atom_site_fract_z
_atom_site_U_iso_or_equiv
_atom_site_adp_type
_atom_site_occupancy
_atom_site_symmetry_multiplicity
_atom_site_calc_flag
_atom_site_refinement_flags
_atom_site_disorder_assembly
_atom_site_disorder_group
Ag1 Ag -0.012524(12) 0.834784(19) -0.070495(6) 0.02703(5) Uani 1 1 d . . .
N11 N -0.14836(12) 0.95012(19) -0.14527(7) 0.0224(2) Uani 1 1 d . . .
N12 N -0.27043(12) 1.0083(2) -0.13834(7) 0.0243(3) Uani 1 1 d . . .
N22 N -0.15561(13) 1.32155(18) -0.04968(7) 0.0220(2) Uani 1 1 d . . .
N21 N -0.03652(13) 1.27328(19) -0.02845(6) 0.0221(2) Uani 1 1 d . . .
C11 C -0.11453(16) 1.0130(2) -0.20519(8) 0.0242(3) Uani 1 1 d . . .
H11 H -0.0333 0.9935 -0.2238 0.029 Uiso 1 1 calc R . .
C12 C -0.21378(18) 1.1107(2) -0.23663(8) 0.0277(3) Uani 1 1 d . . .
H12 H -0.2139 1.1686 -0.2793 0.033 Uiso 1 1 calc R . .
C13 C -0.31146(17) 1.1048(3) -0.19244(9) 0.0290(3) Uani 1 1 d . . .
H13 H -0.3934 1.1592 -0.1989 0.035 Uiso 1 1 calc R . .
C1 C -0.34202(17) 0.9644(3) -0.07866(9) 0.0311(4) Uani 1 1 d . . .
H1B H -0.3465 0.8258 -0.0738 0.037 Uiso 1 1 calc R . .
H1A H -0.4301 1.0115 -0.0850 0.037 Uiso 1 1 calc R . .
C2 C -0.28640(16) 1.0471(2) -0.01460(8) 0.0269(3) Uani 1 1 d . . .
H2A H -0.2029 0.9869 -0.0054 0.032 Uiso 1 1 calc R . .
H2B H -0.3428 1.0130 0.0223 0.032 Uiso 1 1 calc R . .
C3 C -0.26786(15) 1.2598(2) -0.01384(8) 0.0252(3) Uani 1 1 d . . .
H3A H -0.3442 1.3204 -0.0341 0.030 Uiso 1 1 calc R . .
H3B H -0.2601 1.3029 0.0330 0.030 Uiso 1 1 calc R . .
C23 C -0.15185(19) 1.4257(2) -0.10542(8) 0.0290(3) Uani 1 1 d . . .
H23 H -0.2232 1.4755 -0.1294 0.035 Uiso 1 1 calc R . .
C22 C -0.0263(2) 1.4474(2) -0.12165(8) 0.0312(4) Uani 1 1 d . . .
H22 H 0.0065 1.5144 -0.1584 0.037 Uiso 1 1 calc R . .
C21 C 0.04264(18) 1.3498(2) -0.07245(8) 0.0271(3) Uani 1 1 d . . .
H21 H 0.1327 1.3391 -0.0704 0.032 Uiso 1 1 calc R . .
F1 F 0.30353(11) 0.50108(18) -0.12974(7) 0.0443(3) Uani 1 1 d . . .
F2 F 0.52031(12) 0.5097(2) -0.13056(7) 0.0468(3) Uani 1 1 d . . .
F3 F 0.41197(14) 0.2832(3) -0.18458(10) 0.0772(6) Uani 1 1 d . . .
F4 F 0.42053(19) 0.2897(3) -0.07186(11) 0.0889(7) Uani 1 1 d . . .
B1 B 0.4135(2) 0.3964(3) -0.12801(11) 0.0312(4) Uani 1 1 d . . .
N1S N 0.16281(15) 0.8943(3) -0.14153(8) 0.0368(4) Uani 1 1 d . . .
C1S C 0.24399(17) 0.8769(3) -0.17737(9) 0.0297(3) Uani 1 1 d . . .
C2S C 0.34792(19) 0.8547(3) -0.22340(10) 0.0364(4) Uani 1 1 d . . .
H2S1 H 0.4153 0.7782 -0.2025 0.055 Uiso 1 1 calc R . .
H2S2 H 0.3820 0.9789 -0.2347 0.055 Uiso 1 1 calc R . .
H2S3 H 0.3165 0.7922 -0.2640 0.055 Uiso 1 1 calc R . .

loop_
_atom_site_aniso_label
_atom_site_aniso_U_11
_atom_site_aniso_U_22
_atom_site_aniso_U_33
_atom_site_aniso_U_23
_atom_site_aniso_U_13
_atom_site_aniso_U_12
Ag1 0.02760(7) 0.03092(7) 0.02247(7) 0.00458(4) -0.00158(4) 0.00476(5)
N11 0.0220(6) 0.0231(6) 0.0220(6) -0.0020(5) -0.0005(5) 0.0024(5)
N12 0.0214(6) 0.0260(6) 0.0254(6) -0.0059(5) -0.0012(5) 0.0012(5)
N22 0.0276(6) 0.0191(6) 0.0191(6) -0.0003(4) -0.0021(5) 0.0011(5)
N21 0.0245(6) 0.0217(6) 0.0202(6) 0.0001(5) 0.0013(5) 0.0003(5)
C11 0.0271(7) 0.0241(7) 0.0213(7) -0.0024(6) -0.0012(5) 0.0025(6)
C12 0.0360(8) 0.0245(7) 0.0222(7) -0.0034(6) -0.0067(6) 0.0035(6)
C13 0.0279(8) 0.0279(8) 0.0308(8) -0.0084(7) -0.0076(6) 0.0064(6)
C1 0.0258(7) 0.0342(9) 0.0336(8) -0.0068(7) 0.0068(6) -0.0069(6)
C2 0.0282(7) 0.0270(7) 0.0257(7) 0.0010(6) 0.0064(6) -0.0015(6)
C3 0.0244(7) 0.0278(8) 0.0236(7) -0.0026(6) 0.0016(6) 0.0043(6)
C23 0.0471(10) 0.0204(7) 0.0193(7) 0.0002(6) -0.0055(6) 0.0018(7)
C22 0.0533(11) 0.0205(7) 0.0202(7) 0.0002(6) 0.0075(7) -0.0044(7)
C21 0.0334(8) 0.0239(7) 0.0242(7) -0.0033(6) 0.0072(6) -0.0038(6)
F1 0.0351(6) 0.0421(6) 0.0560(8) -0.0038(6) 0.0099(5) 0.0113(5)
F2 0.0353(6) 0.0528(8) 0.0524(7) 0.0034(6) 0.0011(5) -0.0117(6)
F3 0.0363(7) 0.0898(12) 0.1054(14) -0.0656(11) -0.0031(8) 0.0114(8)
F4 0.0691(11) 0.0953(14) 0.1014(15) 0.0719(12) -0.0213(10) -0.0206(10)
B1 0.0281(9) 0.0278(9) 0.0377(10) 0.0007(8) 0.0012(8) 0.0018(7)
N1S 0.0297(8) 0.0481(9) 0.0327(8) 0.0115(7) 0.0058(6) 0.0082(7)
C1S 0.0258(7) 0.0342(9) 0.0291(8) 0.0069(7) -0.0001(6) 0.0029(6)
C2S 0.0304(9) 0.0430(11) 0.0362(10) 0.0018(8) 0.0106(7) -0.0012(7)

loop_
_atom_type_symbol
_atom_type_description
_atom_type_scat_dispersion_real
_atom_type_scat_dispersion_imag
_atom_type_scat_source
C C 0.0033 0.0016 'International Tables Vol C Tables 4.2.6.8 and 6.1.1.4'
H H 0.0000 0.0000 'International Tables Vol C Tables 4.2.6.8 and 6.1.1.4'
B B 0.0013 0.0007 'International Tables Vol C Tables 4.2.6.8 and 6.1.1.4'
N N 0.0061 0.0033 'International Tables Vol C Tables 4.2.6.8 and 6.1.1.4'
F F 0.0171 0.0103 'International Tables Vol C Tables 4.2.6.8 and 6.1.1.4'
Ag Ag -0.8971 1.1015 'International Tables Vol C Tables 4.2.6.8 and 6.1.1.4'

loop_
_geom_angle_atom_site_label_1
_geom_angle_atom_site_label_2
_geom_angle_atom_site_label_3
_geom_angle
_geom_angle_site_symmetry_1
_geom_angle_site_symmetry_3
_geom_angle_publ_flag
N21 Ag1 N11 152.48(5) 3_575 . ?
N21 Ag1 N1S 115.80(5) 3_575 . ?
N11 Ag1 N1S 91.40(5) . . ?
C11 N11 N12 105.12(13) . . ?
C11 N11 Ag1 123.68(10) . . ?
N12 N11 Ag1 129.93(10) . . ?
C13 N12 N11 111.01(13) . . ?
C13 N12 C1 127.42(15) . . ?
N11 N12 C1 121.57(14) . . ?
C23 N22 N21 110.91(14) . . ?
C23 N22 C3 127.87(15) . . ?
N21 N22 C3 121.22(13) . . ?
C21 N21 N22 105.79(13) . . ?
C21 N21 Ag1 127.19(12) . 3_575 ?
N22 N21 Ag1 124.95(10) . 3_575 ?
N11 C11 C12 111.24(15) . . ?
C13 C12 C11 104.81(15) . . ?
N12 C13 C12 107.81(15) . . ?
N12 C1 C2 114.56(14) . . ?
C1 C2 C3 116.03(15) . . ?
N22 C3 C2 113.36(13) . . ?
N22 C23 C22 107.75(16) . . ?
C23 C22 C21 105.24(15) . . ?
N21 C21 C22 110.30(16) . . ?
F4 B1 F1 110.67(18) . . ?
F4 B1 F2 108.99(18) . . ?
F1 B1 F2 111.61(17) . . ?
F4 B1 F3 110.7(2) . . ?
F1 B1 F3 107.30(17) . . ?
F2 B1 F3 107.48(17) . . ?
C1S N1S Ag1 163.44(18) . . ?
N1S C1S C2S 179.9(2) . . ?

loop_
_geom_bond_atom_site_label_1
_geom_bond_atom_site_label_2
_geom_bond_distance
_geom_bond_site_symmetry_2
_geom_bond_publ_flag
Ag1 N21 2.1811(13) 3_575 ?
Ag1 N11 2.2070(13) . ?
Ag1 N1S 2.3930(16) . ?
N11 C11 1.339(2) . ?
N11 N12 1.3584(18) . ?
N12 C13 1.347(2) . ?
N12 C1 1.463(2) . ?
N22 C23 1.343(2) . ?
N22 N21 1.3577(19) . ?
N22 C3 1.463(2) . ?
N21 C21 1.342(2) . ?
N21 Ag1 2.1812(13) 3_575 ?
C11 C12 1.393(2) . ?
C12 C13 1.373(3) . ?
C1 C2 1.519(2) . ?
C2 C3 1.523(2) . ?
C23 C22 1.375(3) . ?
C22 C21 1.396(3) . ?
F1 B1 1.374(2) . ?
F2 B1 1.383(2) . ?
F3 B1 1.392(3) . ?
F4 B1 1.359(3) . ?
N1S C1S 1.135(2) . ?
C1S C2S 1.455(2) . ?
